data_4129341
loop_
_publ_author_name
'Noda, Hidetoshi'
'Bode, Jeffrey W.'

_publ_section_title
;
 Synthesis of chemically and configurationally stable monofluoro
 acylboronates: effect of ligand structure on their formation, properties,
 and reactivities.
;
_journal_issue 11
_journal_name_full 'Journal of the American Chemical Society'
_journal_page_first 3958
_journal_page_last 3966
_journal_paper_doi 10.1021/jacs.5b00822
_journal_volume 137
_journal_year 2015
_chemical_formula_moiety 'C19 H15 B F N O2'
_chemical_formula_sum 'C19 H15 B F N O2'
_chemical_formula_weight 319.13
_space_group_crystal_system triclinic
_space_group_IT_number 2
_space_group_name_Hall '-P 1'
_space_group_name_H-M_alt 'P -1'
_atom_sites_solution_hydrogens geom
_atom_sites_solution_primary direct
_audit_creation_date 2014-07-31
_audit_creation_method
;
Olex2 1.2
(compiled 2014.07.22 svn.r2960 for OlexSys, GUI svn.r4862)
;
_cell_angle_alpha 71.286(2)
_cell_angle_beta 88.038(2)
_cell_angle_gamma 76.741(2)
_cell_formula_units_Z 2
_cell_length_a 8.0565(7)
_cell_length_b 9.3185(8)
_cell_length_c 11.2177(9)
_cell_measurement_reflns_used 9889
_cell_measurement_temperature 100.0(2)
_cell_measurement_theta_max 30.55
_cell_measurement_theta_min 2.53
_cell_volume 775.67(11)
_computing_cell_refinement 'Bruker SAINT'
_computing_data_collection 'Bruker APEX2'
_computing_data_reduction 'Bruker SAINT'
_computing_molecular_graphics 'Olex2 (Dolomanov et al., 2009)'
_computing_publication_material 'Olex2 (Dolomanov et al., 2009)'
_computing_structure_refinement 'XL (Sheldrick, 2008)'
_computing_structure_solution 'XS (Sheldrick, 2008)'
_diffrn_ambient_temperature 100.0(2)
_diffrn_detector 'Bruker APEX2 area detector'
_diffrn_detector_area_resol_mean 8.33
_diffrn_detector_type 'CCD area detector'
_diffrn_measured_fraction_theta_full 0.991
_diffrn_measured_fraction_theta_max 0.984
_diffrn_measurement_device 'kappa-stage diffractometer'
_diffrn_measurement_device_type 'Bruker Kappa Apex2 Duo'
_diffrn_measurement_method '\w and \f scans'
_diffrn_radiation_monochromator 'focusing graphite'
_diffrn_radiation_probe x-ray
_diffrn_radiation_type MoK\a
_diffrn_radiation_wavelength 0.71073
_diffrn_reflns_av_R_equivalents 0.0187
_diffrn_reflns_av_unetI/netI 0.0161
_diffrn_reflns_Laue_measured_fraction_full 0.991
_diffrn_reflns_Laue_measured_fraction_max 0.984
_diffrn_reflns_limit_h_max 11
_diffrn_reflns_limit_h_min -10
_diffrn_reflns_limit_k_max 13
_diffrn_reflns_limit_k_min -13
_diffrn_reflns_limit_l_max 16
_diffrn_reflns_limit_l_min -15
_diffrn_reflns_number 24531
_diffrn_reflns_point_group_measured_fraction_full 0.991
_diffrn_reflns_point_group_measured_fraction_max 0.984
_diffrn_reflns_theta_full 25.242
_diffrn_reflns_theta_max 30.587
_diffrn_reflns_theta_min 1.918
_diffrn_source 'sealed tube'
_diffrn_standards_number 0
_exptl_absorpt_coefficient_mu 0.096
_exptl_absorpt_correction_T_max 0.7461
_exptl_absorpt_correction_T_min 0.7142
_exptl_absorpt_correction_type multi-scan
_exptl_absorpt_process_details
;
SADABS-2012/1 (Bruker,2012) was used for absorption correction.
wR2(int) was 0.0365 before and 0.0330 after correction.
The Ratio of minimum to maximum transmission is 0.9572.
The \l/2 correction factor is 0.0015.
;
_exptl_crystal_colour 'clear colourless'
_exptl_crystal_colour_lustre clear
_exptl_crystal_colour_primary colourless
_exptl_crystal_density_diffrn 1.366
_exptl_crystal_description rhombohedral
_exptl_crystal_F_000 332
_exptl_crystal_size_max 0.32
_exptl_crystal_size_mid 0.26
_exptl_crystal_size_min 0.04
_refine_diff_density_max 0.507
_refine_diff_density_min -0.228
_refine_diff_density_rms 0.050
_refine_ls_extinction_method none
_refine_ls_goodness_of_fit_ref 1.030
_refine_ls_hydrogen_treatment constr
_refine_ls_matrix_type full
_refine_ls_number_parameters 218
_refine_ls_number_reflns 4702
_refine_ls_number_restraints 0
_refine_ls_restrained_S_all 1.030
_refine_ls_R_factor_all 0.0456
_refine_ls_R_factor_gt 0.0384
_refine_ls_shift/su_max 0.001
_refine_ls_shift/su_mean 0.000
_refine_ls_structure_factor_coef Fsqd
_refine_ls_weighting_details 'w=1/[\s^2^(Fo^2^)+(0.0585P)^2^+0.2693P] where P=(Fo^2^+2Fc^2^)/3'
_refine_ls_weighting_scheme calc
_refine_ls_wR_factor_gt 0.1027
_refine_ls_wR_factor_ref 0.1090
_reflns_Friedel_coverage 0.000
_reflns_number_gt 4063
_reflns_number_total 4702
_reflns_threshold_expression 'I > 2\s(I)'
_cod_data_source_file ja5b00822_si_009.cif
_cod_data_source_block mo_jb270714_0m
_cod_database_code 4129341
_shelxl_version_number 2014-3
_shelx_space_group_comment
;
The symmetry employed for this shelxl refinement is uniquely defined
by the following loop, which should always be used as a source of
symmetry information in preference to the above space-group names.
They are only intended as comments.
;
_olex2_refinement_description
;
1. Fixed Uiso
 At 1.2 times of:
  All C(H) groups
 At 1.5 times of:
  All C(H,H,H) groups
2.a Aromatic/amide H refined with riding coordinates:
 C3(H3), C4(H4), C9(H9), C10(H10), C11(H11), C12(H12), C13(H13), C14(H14),
 C16(H16), C17(H17), C18(H18), C19(H19)
2.b Idealised Me refined as rotating group:
 C1(H1A,H1B,H1C)
;
_olex2_submission_original_sample_id jb270714
_olex2_submission_special_instructions 'No special instructions were received'

loop_
_space_group_symop_operation_xyz
'x, y, z'
'-x, -y, -z'

loop_
_atom_site_label
_atom_site_type_symbol
_atom_site_fract_x
_atom_site_fract_y
_atom_site_fract_z
_atom_site_U_iso_or_equiv
_atom_site_adp_type
_atom_site_occupancy
_atom_site_site_symmetry_order
_atom_site_calc_flag
_atom_site_refinement_flags_posn
F1 F 0.23268(8) 0.25492(7) 0.50479(5) 0.01768(13) Uani 1 1 d .
O1 O 0.16749(8) 0.42990(8) 0.30416(7) 0.01434(14) Uani 1 1 d .
O2 O 0.49745(9) 0.10441(10) 0.30538(9) 0.02497(18) Uani 1 1 d .
N1 N 0.46399(10) 0.35799(9) 0.39136(7) 0.01242(15) Uani 1 1 d .
C1 C -0.16771(13) -0.12477(12) 0.19727(10) 0.01838(19) Uani 1 1 d .
H1A H -0.1377 -0.2368 0.2429 0.028 Uiso 1 1 calc GR
H1B H -0.1709 -0.1078 0.1064 0.028 Uiso 1 1 calc GR
H1C H -0.2801 -0.0787 0.2219 0.028 Uiso 1 1 calc GR
C2 C -0.03613(12) -0.04948(10) 0.22889(9) 0.01328(17) Uani 1 1 d .
C3 C -0.06900(12) 0.03235(11) 0.31515(9) 0.01348(17) Uani 1 1 d .
H3 H -0.1758 0.0411 0.3541 0.016 Uiso 1 1 calc R
C4 C 0.05335(12) 0.10129(10) 0.34462(9) 0.01280(17) Uani 1 1 d .
H4 H 0.0281 0.1590 0.4017 0.015 Uiso 1 1 calc R
C5 C 0.21299(11) 0.08621(10) 0.29089(9) 0.01217(17) Uani 1 1 d .
C6 C 0.34728(12) 0.15513(10) 0.32561(9) 0.01343(17) Uani 1 1 d .
C7 C 0.50645(11) 0.46963(10) 0.29120(9) 0.01231(17) Uani 1 1 d .
C8 C 0.38605(12) 0.53964(10) 0.18197(9) 0.01268(17) Uani 1 1 d .
C9 C 0.43009(13) 0.63307(11) 0.06538(9) 0.01627(18) Uani 1 1 d .
H9 H 0.5417 0.6515 0.0562 0.020 Uiso 1 1 calc R
C10 C 0.31387(14) 0.69885(11) -0.03655(9) 0.01856(19) Uani 1 1 d .
H10 H 0.3455 0.7622 -0.1146 0.022 Uiso 1 1 calc R
C11 C 0.56835(12) 0.28745(11) 0.49507(9) 0.01587(18) Uani 1 1 d .
H11 H 0.5355 0.2092 0.5632 0.019 Uiso 1 1 calc R
C12 C 0.72184(13) 0.32594(12) 0.50494(10) 0.01841(19) Uani 1 1 d .
H12 H 0.7942 0.2752 0.5786 0.022 Uiso 1 1 calc R
C13 C 0.76784(12) 0.44086(12) 0.40426(10) 0.01880(19) Uani 1 1 d .
H13 H 0.8726 0.4698 0.4084 0.023 Uiso 1 1 calc R
C14 C 0.66017(12) 0.51265(12) 0.29815(10) 0.01661(18) Uani 1 1 d .
H14 H 0.6908 0.5917 0.2295 0.020 Uiso 1 1 calc R
C15 C 0.21949(12) 0.51467(10) 0.19351(9) 0.01268(17) Uani 1 1 d .
C16 C 0.10285(13) 0.58047(11) 0.09047(10) 0.01664(18) Uani 1 1 d .
H16 H -0.0092 0.5628 0.0987 0.020 Uiso 1 1 calc R
C17 C 0.14994(14) 0.67134(11) -0.02356(10) 0.01890(19) Uani 1 1 d .
H17 H 0.0702 0.7153 -0.0934 0.023 Uiso 1 1 calc R
C18 C 0.12299(12) -0.06185(11) 0.17308(9) 0.01508(18) Uani 1 1 d .
H18 H 0.1465 -0.1158 0.1133 0.018 Uiso 1 1 calc R
C19 C 0.24640(12) 0.00392(11) 0.20439(9) 0.01482(18) Uani 1 1 d .
H19 H 0.3542 -0.0069 0.1670 0.018 Uiso 1 1 calc R
B1 B 0.29364(13) 0.29943(12) 0.38427(10) 0.01251(18) Uani 1 1 d .

loop_
_atom_site_aniso_label
_atom_site_aniso_U_11
_atom_site_aniso_U_22
_atom_site_aniso_U_33
_atom_site_aniso_U_23
_atom_site_aniso_U_13
_atom_site_aniso_U_12
F1 0.0205(3) 0.0210(3) 0.0139(3) -0.0056(2) 0.0058(2) -0.0101(2)
O1 0.0115(3) 0.0138(3) 0.0167(3) -0.0029(2) 0.0028(2) -0.0041(2)
O2 0.0122(3) 0.0291(4) 0.0419(5) -0.0225(4) 0.0056(3) -0.0058(3)
N1 0.0129(3) 0.0120(3) 0.0127(4) -0.0042(3) 0.0013(3) -0.0035(3)
C1 0.0180(4) 0.0214(4) 0.0203(5) -0.0097(4) 0.0022(4) -0.0093(4)
C2 0.0143(4) 0.0121(4) 0.0131(4) -0.0028(3) 0.0004(3) -0.0042(3)
C3 0.0121(4) 0.0149(4) 0.0135(4) -0.0041(3) 0.0023(3) -0.0043(3)
C4 0.0134(4) 0.0128(4) 0.0124(4) -0.0044(3) 0.0020(3) -0.0031(3)
C5 0.0120(4) 0.0116(4) 0.0126(4) -0.0032(3) 0.0009(3) -0.0033(3)
C6 0.0130(4) 0.0133(4) 0.0146(4) -0.0043(3) 0.0021(3) -0.0046(3)
C7 0.0121(4) 0.0119(4) 0.0139(4) -0.0053(3) 0.0025(3) -0.0034(3)
C8 0.0134(4) 0.0118(4) 0.0132(4) -0.0044(3) 0.0017(3) -0.0033(3)
C9 0.0175(4) 0.0145(4) 0.0157(4) -0.0039(3) 0.0043(3) -0.0034(3)
C10 0.0246(5) 0.0150(4) 0.0134(4) -0.0030(3) 0.0033(4) -0.0020(4)
C11 0.0168(4) 0.0148(4) 0.0149(4) -0.0042(3) -0.0007(3) -0.0022(3)
C12 0.0155(4) 0.0200(4) 0.0199(5) -0.0084(4) -0.0035(4) -0.0012(3)
C13 0.0130(4) 0.0213(5) 0.0254(5) -0.0113(4) 0.0006(4) -0.0050(3)
C14 0.0135(4) 0.0177(4) 0.0204(4) -0.0065(3) 0.0029(3) -0.0069(3)
C15 0.0134(4) 0.0105(4) 0.0146(4) -0.0048(3) 0.0014(3) -0.0028(3)
C16 0.0160(4) 0.0140(4) 0.0200(5) -0.0060(3) -0.0028(3) -0.0025(3)
C17 0.0240(5) 0.0148(4) 0.0161(4) -0.0050(3) -0.0043(4) -0.0003(4)
C18 0.0169(4) 0.0151(4) 0.0152(4) -0.0071(3) 0.0030(3) -0.0047(3)
C19 0.0135(4) 0.0157(4) 0.0168(4) -0.0070(3) 0.0042(3) -0.0043(3)
B1 0.0119(4) 0.0134(4) 0.0131(4) -0.0041(3) 0.0022(3) -0.0051(3)

loop_
_atom_type_symbol
_atom_type_description
_atom_type_scat_dispersion_real
_atom_type_scat_dispersion_imag
_atom_type_scat_source
C C 0.0033 0.0016 'International Tables Vol C Tables 4.2.6.8 and 6.1.1.4'
H H 0.0000 0.0000 'International Tables Vol C Tables 4.2.6.8 and 6.1.1.4'
N N 0.0061 0.0033 'International Tables Vol C Tables 4.2.6.8 and 6.1.1.4'
O O 0.0106 0.0060 'International Tables Vol C Tables 4.2.6.8 and 6.1.1.4'
B B 0.0013 0.0007 'International Tables Vol C Tables 4.2.6.8 and 6.1.1.4'
F F 0.0171 0.0103 'International Tables Vol C Tables 4.2.6.8 and 6.1.1.4'

loop_
_geom_angle_atom_site_label_1
_geom_angle_atom_site_label_2
_geom_angle_atom_site_label_3
_geom_angle
C15 O1 B1 117.29(7)
C7 N1 B1 120.21(8)
C11 N1 C7 121.16(8)
C11 N1 B1 118.50(7)
H1A C1 H1B 109.5
H1A C1 H1C 109.5
H1B C1 H1C 109.5
C2 C1 H1A 109.5
C2 C1 H1B 109.5
C2 C1 H1C 109.5
C3 C2 C1 120.79(8)
C3 C2 C18 118.72(8)
C18 C2 C1 120.49(8)
C2 C3 H3 119.7
C4 C3 C2 120.64(8)
C4 C3 H3 119.7
C3 C4 H4 119.7
C3 C4 C5 120.56(8)
C5 C4 H4 119.7
C4 C5 C6 120.85(8)
C4 C5 C19 118.89(8)
C19 C5 C6 120.25(8)
O2 C6 C5 118.39(8)
O2 C6 B1 121.24(8)
C5 C6 B1 120.32(7)
N1 C7 C8 117.58(8)
N1 C7 C14 118.77(9)
C14 C7 C8 123.65(8)
C9 C8 C7 122.25(8)
C9 C8 C15 118.35(9)
C15 C8 C7 119.40(8)
C8 C9 H9 119.4
C10 C9 C8 121.30(9)
C10 C9 H9 119.4
C9 C10 H10 120.3
C9 C10 C17 119.47(9)
C17 C10 H10 120.3
N1 C11 H11 119.1
N1 C11 C12 121.72(9)
C12 C11 H11 119.1
C11 C12 H12 120.8
C11 C12 C13 118.35(9)
C13 C12 H12 120.8
C12 C13 H13 120.2
C14 C13 C12 119.60(9)
C14 C13 H13 120.2
C7 C14 H14 119.8
C13 C14 C7 120.39(9)
C13 C14 H14 119.8
O1 C15 C8 121.26(8)
O1 C15 C16 118.48(8)
C16 C15 C8 120.25(8)
C15 C16 H16 119.9
C17 C16 C15 120.20(9)
C17 C16 H16 119.9
C10 C17 H17 119.8
C16 C17 C10 120.42(9)
C16 C17 H17 119.8
C2 C18 H18 119.6
C19 C18 C2 120.71(8)
C19 C18 H18 119.6
C5 C19 H19 119.8
C18 C19 C5 120.45(8)
C18 C19 H19 119.8
F1 B1 O1 108.63(8)
F1 B1 N1 108.24(7)
F1 B1 C6 113.14(7)
O1 B1 N1 107.98(7)
O1 B1 C6 112.31(8)
N1 B1 C6 106.33(7)

loop_
_geom_bond_atom_site_label_1
_geom_bond_atom_site_label_2
_geom_bond_distance
F1 B1 1.3890(11)
O1 C15 1.3518(11)
O1 B1 1.4536(12)
O2 C6 1.2355(11)
N1 C7 1.3596(11)
N1 C11 1.3473(12)
N1 B1 1.6020(13)
C1 H1A 0.9800
C1 H1B 0.9800
C1 H1C 0.9800
C1 C2 1.5061(13)
C2 C3 1.3968(12)
C2 C18 1.4044(13)
C3 H3 0.9500
C3 C4 1.3938(12)
C4 H4 0.9500
C4 C5 1.3985(12)
C5 C6 1.4976(12)
C5 C19 1.4025(12)
C6 B1 1.6461(13)
C7 C8 1.4650(13)
C7 C14 1.3982(12)
C8 C9 1.4048(13)
C8 C15 1.4084(12)
C9 H9 0.9500
C9 C10 1.3857(14)
C10 H10 0.9500
C10 C17 1.3962(15)
C11 H11 0.9500
C11 C12 1.3815(13)
C12 H12 0.9500
C12 C13 1.3918(15)
C13 H13 0.9500
C13 C14 1.3822(15)
C14 H14 0.9500
C15 C16 1.3966(13)
C16 H16 0.9500
C16 C17 1.3843(14)
C17 H17 0.9500
C18 H18 0.9500
C18 C19 1.3888(13)
C19 H19 0.9500

loop_
_geom_torsion_atom_site_label_1
_geom_torsion_atom_site_label_2
_geom_torsion_atom_site_label_3
_geom_torsion_atom_site_label_4
_geom_torsion
O1 C15 C16 C17 178.36(8)
O2 C6 B1 F1 -113.23(10)
O2 C6 B1 O1 123.34(10)
O2 C6 B1 N1 5.45(12)
N1 C7 C8 C9 -167.57(8)
N1 C7 C8 C15 13.17(12)
N1 C7 C14 C13 1.04(14)
N1 C11 C12 C13 0.01(14)
C1 C2 C3 C4 179.71(9)
C1 C2 C18 C19 -178.32(9)
C2 C3 C4 C5 -1.72(14)
C2 C18 C19 C5 -1.08(15)
C3 C2 C18 C19 0.97(14)
C3 C4 C5 C6 -177.80(8)
C3 C4 C5 C19 1.60(14)
C4 C5 C6 O2 160.01(9)
C4 C5 C6 B1 -22.26(13)
C4 C5 C19 C18 -0.21(14)
C5 C6 B1 F1 69.11(11)
C5 C6 B1 O1 -54.32(11)
C5 C6 B1 N1 -172.21(8)
C6 C5 C19 C18 179.20(8)
C7 N1 C11 C12 0.57(14)
C7 N1 B1 F1 -149.48(8)
C7 N1 B1 O1 -32.05(11)
C7 N1 B1 C6 88.67(9)
C7 C8 C9 C10 -179.64(8)
C7 C8 C15 O1 1.33(13)
C7 C8 C15 C16 179.97(8)
C8 C7 C14 C13 -179.73(9)
C8 C9 C10 C17 -0.30(15)
C8 C15 C16 C17 -0.32(14)
C9 C8 C15 O1 -177.96(8)
C9 C8 C15 C16 0.68(13)
C9 C10 C17 C16 0.68(15)
C11 N1 C7 C8 179.64(8)
C11 N1 C7 C14 -1.09(13)
C11 N1 B1 F1 34.61(11)
C11 N1 B1 O1 152.04(8)
C11 N1 B1 C6 -87.24(9)
C11 C12 C13 C14 -0.05(14)
C12 C13 C14 C7 -0.48(15)
C14 C7 C8 C9 13.19(14)
C14 C7 C8 C15 -166.07(9)
C15 O1 B1 F1 163.66(7)
C15 O1 B1 N1 46.48(10)
C15 O1 B1 C6 -70.43(10)
C15 C8 C9 C10 -0.37(14)
C15 C16 C17 C10 -0.37(14)
C18 C2 C3 C4 0.42(14)
C19 C5 C6 O2 -19.39(14)
C19 C5 C6 B1 158.34(9)
B1 O1 C15 C8 -34.22(12)
B1 O1 C15 C16 147.12(8)
B1 N1 C7 C8 3.84(12)
B1 N1 C7 C14 -176.89(8)
B1 N1 C11 C12 176.44(8)
